data_1569298
loop_
_publ_author_name
'Murillo, Jesse'
'Goodwin, Conrad A. P.'
'Stevens, Lauren'
'Fortier, Skye'
'Gaunt, Andrew J.'
'Scott, Brian L.'

_publ_section_title
;
 Synthesis and comparison of iso-structural f-block metal complexes (Ce,
 U, Np, Pu) featuring <i>&#x3b7;</i><sup>6</sup>-arene interactions.
;
_journal_issue 27
_journal_name_full 'Chemical science'
_journal_page_first 7438
_journal_page_last 7446
_journal_paper_doi 10.1039/d3sc02194g
_journal_volume 14
_journal_year 2023
_chemical_formula_moiety 'C46 H53.61 Ce Cl N2 O, C4 H10 O'
_chemical_formula_sum 'C50 H63.61 Ce Cl N2 O2'
_chemical_formula_weight 900.21
_chemical_properties_physical Air-sensitive,Moisture-sensitive
_space_group_crystal_system triclinic
_space_group_IT_number 2
_space_group_name_Hall '-P 1'
_space_group_name_H-M_alt 'P -1'
_atom_sites_solution_hydrogens geom
_atom_sites_solution_primary dual
_audit_creation_date 2021-06-21
_audit_creation_method
;
Olex2 1.2
(compiled 2018.05.29 svn.r3508 for OlexSys, GUI svn.r5506)
;
_audit_update_record
;
2023-01-27 deposited with the CCDC.	2023-06-12 downloaded from the CCDC.
;
_cell_angle_alpha 78.8260(10)
_cell_angle_beta 73.7280(10)
_cell_angle_gamma 69.7330(10)
_cell_formula_units_Z 2
_cell_length_a 10.5933(2)
_cell_length_b 13.7861(4)
_cell_length_c 16.9187(4)
_cell_measurement_reflns_used 9825
_cell_measurement_temperature 100(2)
_cell_measurement_theta_max 36.29
_cell_measurement_theta_min 2.81
_cell_volume 2212.12(9)
_computing_cell_refinement 'SAINT V8.38A (?, 2016)'
_computing_data_reduction 'SAINT V8.38A (?, 2016)'
_computing_molecular_graphics 'Olex2 (Dolomanov et al., 2009)'
_computing_publication_material 'Olex2 (Dolomanov et al., 2009)'
_computing_structure_refinement 'XL (Sheldrick, 2008)'
_computing_structure_solution 'XT (Sheldrick, 2015)'
_diffrn_ambient_temperature 100.0
_diffrn_detector 'CCD area detector'
_diffrn_detector_area_resol_mean 7.9
_diffrn_detector_type 'Bruker SMART CCD 1K area detector'
_diffrn_measured_fraction_theta_full 0.999
_diffrn_measured_fraction_theta_max 0.938
_diffrn_measurement_device 'three-circle diffractometer'
_diffrn_measurement_device_type 'Bruker APEX-II CCD'
_diffrn_measurement_method '\f and \w scans'
_diffrn_radiation_monochromator graphite
_diffrn_radiation_probe x-ray
_diffrn_radiation_type MoK\a
_diffrn_radiation_wavelength 0.71073
_diffrn_reflns_av_R_equivalents 0.0369
_diffrn_reflns_av_unetI/netI 0.0443
_diffrn_reflns_Laue_measured_fraction_full 0.999
_diffrn_reflns_Laue_measured_fraction_max 0.938
_diffrn_reflns_limit_h_max 17
_diffrn_reflns_limit_h_min -17
_diffrn_reflns_limit_k_max 22
_diffrn_reflns_limit_k_min -22
_diffrn_reflns_limit_l_max 28
_diffrn_reflns_limit_l_min -28
_diffrn_reflns_number 69199
_diffrn_reflns_point_group_measured_fraction_full 0.999
_diffrn_reflns_point_group_measured_fraction_max 0.938
_diffrn_reflns_theta_full 25.242
_diffrn_reflns_theta_max 36.318
_diffrn_reflns_theta_min 2.107
_diffrn_source_target Mo
_diffrn_standards_number 0
_exptl_absorpt_coefficient_mu 1.130
_exptl_absorpt_correction_T_max 0.7471
_exptl_absorpt_correction_T_min 0.7010
_exptl_absorpt_correction_type multi-scan
_exptl_absorpt_process_details
'SADABS-2016/2 (Bruker,2016/2) was used for absorption correction. wR2(int) was 0.1145 before and 0.0478 after correction. The Ratio of minimum to maximum transmission is 0.9383. The \l/2 correction factor is Not present.'
_exptl_crystal_colour 'clear yellowish yellow'
_exptl_crystal_colour_lustre clear
_exptl_crystal_colour_modifier yellowish
_exptl_crystal_colour_primary yellow
_exptl_crystal_density_diffrn 1.351
_exptl_crystal_description plate
_exptl_crystal_F_000 937
_exptl_crystal_recrystallization_method 'Re-crystallisation from solvent'
_exptl_crystal_size_max 0.8
_exptl_crystal_size_mid 0.4
_exptl_crystal_size_min 0.2
_refine_diff_density_max 1.872
_refine_diff_density_min -0.982
_refine_diff_density_rms 0.110
_refine_ls_extinction_method none
_refine_ls_goodness_of_fit_ref 1.040
_refine_ls_hydrogen_treatment constr
_refine_ls_matrix_type full
_refine_ls_number_parameters 537
_refine_ls_number_reflns 20123
_refine_ls_number_restraints 0
_refine_ls_restrained_S_all 1.040
_refine_ls_R_factor_all 0.0477
_refine_ls_R_factor_gt 0.0350
_refine_ls_shift/su_max 0.002
_refine_ls_shift/su_mean 0.000
_refine_ls_structure_factor_coef Fsqd
_refine_ls_weighting_details 'w=1/[\s^2^(Fo^2^)+(0.0269P)^2^+1.8476P] where P=(Fo^2^+2Fc^2^)/3'
_refine_ls_weighting_scheme calc
_refine_ls_wR_factor_gt 0.0714
_refine_ls_wR_factor_ref 0.0783
_reflns_Friedel_coverage 0.000
_reflns_number_gt 17233
_reflns_number_total 20123
_reflns_threshold_expression 'I > 2\s(I)'
_cod_data_source_file d3sc02194g2.cif
_cod_data_source_block 1_Ce
_cod_depositor_comments 'Adding full bibliography for 1569298--1569306.cif.'
_cod_database_code 1569298
_shelx_shelxl_version_number 2017/1
_shelx_space_group_comment
;
The symmetry employed for this shelxl refinement is uniquely defined
by the following loop, which should always be used as a source of
symmetry information in preference to the above space-group names.
They are only intended as comments.
;
_shelx_estimated_absorpt_t_max 0.806
_shelx_estimated_absorpt_t_min 0.465
_olex2_refinement_description
;
1. Fixed Uiso
 At 1.2 times of:
  All C(H) groups, All C(H,H) groups
 At 1.5 times of:
  All C(H,H,H) groups
2. Others
 Sof(H014)=Sof(C3)=Sof(H3A)=Sof(H3B)=Sof(H3C)=1-FVAR(1)
 Sof(C1)=Sof(H1A)=Sof(H1B)=Sof(H1C)=FVAR(1)
 Sof(C5)=Sof(H5A)=Sof(H5B)=Sof(H5C)=1-FVAR(2)
 Sof(C2)=Sof(H2A)=Sof(H2B)=Sof(H2C)=FVAR(2)
3.a Ternary CH refined with riding coordinates:
 C00R(H00R), C011(H011), C012(H012), C014(H014)
3.b Secondary CH2 refined with riding coordinates:
 C00V(H00A,H00B), C013(H01A,H01B), C01C(H01P,H01Q), C01D(H01W,H01X), C01F(H01U,
 H01V), C01G(H01Y,H)
3.c Aromatic/amide H refined with riding coordinates:
 C008(H008), C00C(H00C), C00F(H00F), C00G(H00G), C00H(H00H), C00I(H00I),
 C00L(H00L), C00N(H00N), C00P(H00P), C00Q(H00Q), C00T(H00T), C00U(H00U),
 C00W(H00W), C00X(H00X), C010(H010), C015(H015), C018(H018), C01B(H01O)
3.d Idealised Me refined as rotating group:
 C00Z(H00D,H00E,H00J), C016(H01C,H01D,H01E), C017(H01F,H01G,H01H), C019(H01I,
 H01J,H01K), C01A(H01L,H01M,H01N), C01E(H01R,H01S,H01T), C01H(H01Z,HA,HB),
 C01I(H01,HC,HD), C1(H1A,H1B,H1C), C2(H2A,H2B,H2C), C3(H3A,H3B,H3C), C5(H5A,H5B,
 H5C)
;
_olex2_submission_special_instructions 'No special instructions were received'

loop_
_space_group_symop_operation_xyz
'x, y, z'
'-x, -y, -z'

loop_
_atom_site_label
_atom_site_type_symbol
_atom_site_fract_x
_atom_site_fract_y
_atom_site_fract_z
_atom_site_U_iso_or_equiv
_atom_site_adp_type
_atom_site_occupancy
_atom_site_site_symmetry_order
_atom_site_calc_flag
_atom_site_refinement_flags_posn
_atom_site_refinement_flags_adp
_atom_site_refinement_flags_occupancy
_atom_site_disorder_assembly
_atom_site_disorder_group
Ce1 Ce 0.25404(2) 0.83424(2) 0.22431(2) 0.01434(2) Uani 1 1 d . . . . .
Cl1 Cl -0.00400(4) 0.90171(4) 0.30926(3) 0.02676(8) Uani 1 1 d . . . . .
O1 O 0.31906(14) 0.74936(10) 0.35711(8) 0.0255(3) Uani 1 1 d . . . . .
N2 N 0.24162(13) 0.67185(10) 0.19027(8) 0.0160(2) Uani 1 1 d . . . . .
N1 N 0.36080(13) 0.97256(10) 0.21757(8) 0.0166(2) Uani 1 1 d . . . . .
C18 C 0.18433(15) 0.65427(12) 0.13200(9) 0.0157(2) Uani 1 1 d . . . . .
C12 C 0.35360(15) 1.06650(12) 0.16907(10) 0.0174(3) Uani 1 1 d . . . . .
C2 C 0.35530(15) 0.91489(12) 0.04921(9) 0.0170(3) Uani 1 1 d . . . . .
H008 H 0.449485 0.912932 0.032139 0.020 Uiso 1 1 calc R . . . .
C13 C 0.14526(16) 0.73567(12) 0.06946(9) 0.0167(3) Uani 1 1 d . . . . .
C31 C 0.29056(17) 0.58115(12) 0.24498(10) 0.0184(3) Uani 1 1 d . . . . .
C19 C 0.42091(16) 0.95557(13) 0.28712(10) 0.0186(3) Uani 1 1 d . . . . .
C5 C 0.07926(16) 0.92110(12) 0.09576(10) 0.0176(3) Uani 1 1 d . . . . .
H00C H -0.015395 0.924392 0.110412 0.021 Uiso 1 1 calc R . . . .
C1 C 0.25363(15) 1.00402(11) 0.08187(9) 0.0156(2) Uani 1 1 d . . . . .
C7 C 0.29443(15) 1.08853(12) 0.09942(10) 0.0166(3) Uani 1 1 d . . . . .
C6 C 0.11564(15) 1.00661(12) 0.10337(10) 0.0169(3) Uani 1 1 d . . . . .
H00F H 0.045476 1.067141 0.123409 0.020 Uiso 1 1 calc R . . . .
C3 C 0.31930(16) 0.83019(12) 0.04178(9) 0.0174(3) Uani 1 1 d . . . . .
H00G H 0.388997 0.770805 0.019477 0.021 Uiso 1 1 calc R . . . .
C17 C 0.15816(17) 0.56085(12) 0.13095(10) 0.0199(3) Uani 1 1 d . . . . .
H00H H 0.188220 0.502588 0.169215 0.024 Uiso 1 1 calc R . . . .
C11 C 0.39886(17) 1.14494(14) 0.18401(11) 0.0231(3) Uani 1 1 d . . . . .
H00I H 0.444948 1.131679 0.227573 0.028 Uiso 1 1 calc R . . . .
C4 C 0.18009(15) 0.83116(12) 0.06698(9) 0.0158(3) Uani 1 1 d . . . . .
O2 O 0.79234(18) 0.23737(14) 0.28626(14) 0.0527(5) Uani 1 1 d . . . . .
C8 C 0.27417(17) 1.18513(13) 0.05250(11) 0.0212(3) Uani 1 1 d . . . . .
H00L H 0.232199 1.198558 0.007052 0.025 Uiso 1 1 calc R . . . .
C24 C 0.55605(17) 0.88484(13) 0.28380(11) 0.0208(3) Uani 1 1 d . . . . .
C23 C 0.6074(2) 0.85855(15) 0.35502(13) 0.0293(4) Uani 1 1 d . . . . .
H00N H 0.697559 0.810847 0.353557 0.035 Uiso 1 1 calc R . . . .
C20 C 0.34635(18) 1.00552(15) 0.35944(11) 0.0240(3) Uani 1 1 d . . . . .
C14 C 0.07649(19) 0.72598(14) 0.01408(11) 0.0236(3) Uani 1 1 d . . . . .
H00P H 0.049638 0.782478 -0.026251 0.028 Uiso 1 1 calc R . . . .
C33 C 0.4800(2) 0.43281(14) 0.27849(13) 0.0291(4) Uani 1 1 d . . . . .
H00Q H 0.573615 0.390264 0.264430 0.035 Uiso 1 1 calc R . . . .
C37 C 0.04791(19) 0.61180(15) 0.34189(11) 0.0260(3) Uani 1 1 d . . . . .
H00R H 0.026725 0.672665 0.299271 0.031 Uiso 1 1 calc R . . . .
C32 C 0.42910(18) 0.51727(13) 0.22287(11) 0.0225(3) Uani 1 1 d . . . . .
C16 C 0.08925(18) 0.55265(14) 0.07494(11) 0.0234(3) Uani 1 1 d . . . . .
H00T H 0.071207 0.489326 0.076595 0.028 Uiso 1 1 calc R . . . .
C9 C 0.31450(18) 1.26232(13) 0.07120(12) 0.0260(3) Uani 1 1 d . . . . .
H00U H 0.298971 1.328563 0.039637 0.031 Uiso 1 1 calc R . . . .
C46 C 0.4473(2) 0.66484(16) 0.36314(14) 0.0337(4) Uani 1 1 d . . . . .
H00A H 0.528282 0.683431 0.326398 0.040 Uiso 1 1 calc R . . . .
H00B H 0.445132 0.600090 0.347247 0.040 Uiso 1 1 calc R . . . .
C10 C 0.37775(19) 1.24059(14) 0.13680(13) 0.0265(3) Uani 1 1 d . . . . .
H00W H 0.407149 1.292265 0.149589 0.032 Uiso 1 1 calc R . . . .
C34 C 0.3958(2) 0.41054(15) 0.35369(13) 0.0316(4) Uani 1 1 d . . . . .
H00X H 0.432108 0.354047 0.391577 0.038 Uiso 1 1 calc R . . . .
C36 C 0.20245(19) 0.55543(13) 0.31984(11) 0.0228(3) Uani 1 1 d . . . . .
C30 C 0.7008(2) 0.93165(16) 0.14745(13) 0.0308(4) Uani 1 1 d . . . . .
H00D H 0.622571 0.989901 0.133759 0.046 Uiso 1 1 calc GR . . . .
H00E H 0.764123 0.904868 0.096360 0.046 Uiso 1 1 calc GR . . . .
H00J H 0.749929 0.955536 0.177152 0.046 Uiso 1 1 calc GR . . . .
C21 C 0.4018(2) 0.97518(17) 0.42918(12) 0.0320(4) Uani 1 1 d . . . . .
H010 H 0.350919 1.006243 0.478721 0.038 Uiso 1 1 calc R . . . .
C25 C 0.2101(2) 1.09407(16) 0.36304(12) 0.0292(4) Uani 1 1 d . . . . .
H011 H 0.189921 1.109561 0.306804 0.035 Uiso 1 1 calc R . . . .
C28 C 0.64766(17) 0.84525(14) 0.20222(12) 0.0241(3) Uani 1 1 d . . . . .
H012 H 0.589581 0.827471 0.173198 0.029 Uiso 1 1 calc R . . . .
C43 C 0.2456(3) 0.78020(18) 0.44016(12) 0.0350(4) Uani 1 1 d . . . . .
H01A H 0.144653 0.795631 0.448271 0.042 Uiso 1 1 calc R . . . .
H01B H 0.264072 0.842302 0.449387 0.042 Uiso 1 1 calc R . . . .
C40 C 0.52337(19) 0.53823(14) 0.13980(12) 0.0275(4) Uani 1 1 d . . . . .
H014 H 0.468869 0.605755 0.114131 0.033 Uiso 0.61(3) 1 calc R . P A 1
C22 C 0.5295(2) 0.90071(17) 0.42775(13) 0.0343(4) Uani 1 1 d . . . . .
H015 H 0.563540 0.878595 0.476712 0.041 Uiso 1 1 calc R . . . .
C39 C -0.0338(2) 0.53967(19) 0.33982(14) 0.0361(4) Uani 1 1 d . . . . .
H01C H -0.012167 0.521125 0.283412 0.054 Uiso 1 1 calc GR . . . .
H01D H -0.133087 0.575530 0.357144 0.054 Uiso 1 1 calc GR . . . .
H01E H -0.008064 0.476404 0.377605 0.054 Uiso 1 1 calc GR . . . .
C38 C -0.0016(2) 0.65203(18) 0.42663(13) 0.0351(4) Uani 1 1 d . . . . .
H01F H 0.017231 0.593399 0.469458 0.053 Uiso 1 1 calc GR . . . .
H01G H -0.101228 0.688443 0.437012 0.053 Uiso 1 1 calc GR . . . .
H01H H 0.047466 0.700128 0.427914 0.053 Uiso 1 1 calc GR . . . .
C35 C 0.2593(2) 0.47038(15) 0.37354(12) 0.0293(4) Uani 1 1 d . . . . .
H018 H 0.201995 0.453638 0.424987 0.035 Uiso 1 1 calc R . . . .
C27 C 0.2210(2) 1.19389(18) 0.38556(16) 0.0397(5) Uani 1 1 d . . . . .
H01I H 0.238228 1.181095 0.441194 0.060 Uiso 1 1 calc GR . . . .
H01J H 0.134229 1.250423 0.384325 0.060 Uiso 1 1 calc GR . . . .
H01K H 0.297336 1.213428 0.345423 0.060 Uiso 1 1 calc GR . . . .
C29 C 0.7716(2) 0.74897(16) 0.21109(15) 0.0357(5) Uani 1 1 d . . . . .
H01L H 0.837618 0.767499 0.231137 0.054 Uiso 1 1 calc GR . . . .
H01M H 0.816557 0.722283 0.157139 0.054 Uiso 1 1 calc GR . . . .
H01N H 0.740022 0.695348 0.250668 0.054 Uiso 1 1 calc GR . . . .
C15 C 0.04625(19) 0.63466(14) 0.01676(12) 0.0262(3) Uani 1 1 d . . . . .
H01O H -0.002674 0.628751 -0.020410 0.031 Uiso 1 1 calc R . . . .
C45 C 0.4546(3) 0.65076(19) 0.45315(15) 0.0458(6) Uani 1 1 d . . . . .
H01P H 0.499526 0.577069 0.471439 0.055 Uiso 1 1 calc R . . . .
H01Q H 0.505575 0.694173 0.462250 0.055 Uiso 1 1 calc R . . . .
C48 C 0.9143(3) 0.2443(2) 0.23216(19) 0.0542(7) Uani 1 1 d . . . . .
H01W H 0.903573 0.255571 0.174499 0.065 Uiso 1 1 calc R . . . .
H01X H 0.989217 0.178229 0.238584 0.065 Uiso 1 1 calc R . . . .
C26 C 0.0893(2) 1.0656(2) 0.42443(15) 0.0409(5) Uani 1 1 d . . . . .
H01R H 0.081378 1.002745 0.410001 0.061 Uiso 1 1 calc GR . . . .
H01S H 0.003663 1.122960 0.422394 0.061 Uiso 1 1 calc GR . . . .
H01T H 0.105168 1.052594 0.480426 0.061 Uiso 1 1 calc GR . . . .
C44 C 0.3034(3) 0.6867(2) 0.49783(15) 0.0521(7) Uani 1 1 d . . . . .
H01U H 0.258912 0.632444 0.503716 0.063 Uiso 1 1 calc R . . . .
H01V H 0.291974 0.706398 0.553252 0.063 Uiso 1 1 calc R . . . .
C49 C 0.7522(3) 0.1564(2) 0.26267(19) 0.0502(6) Uani 1 1 d . . . . .
H01Y H 0.716044 0.182690 0.211993 0.060 Uiso 1 1 calc R . . . .
H H 0.833761 0.094100 0.251019 0.060 Uiso 1 1 calc R . . . .
C50 C 0.6496(3) 0.1303(2) 0.3282(2) 0.0638(9) Uani 1 1 d . . . . .
H01Z H 0.632033 0.069787 0.316751 0.096 Uiso 1 1 calc GR . . . .
HA H 0.564234 0.189276 0.333806 0.096 Uiso 1 1 calc GR . . . .
HB H 0.681278 0.113743 0.379856 0.096 Uiso 1 1 calc GR . . . .
C47 C 0.9521(3) 0.3307(3) 0.2483(2) 0.0654(9) Uani 1 1 d . . . . .
H01 H 1.041615 0.331714 0.211674 0.098 Uiso 1 1 calc GR . . . .
HC H 0.958422 0.321180 0.306130 0.098 Uiso 1 1 calc GR . . . .
HD H 0.881272 0.396647 0.237800 0.098 Uiso 1 1 calc GR . . . .
C41 C 0.6057(14) 0.5982(10) 0.1555(7) 0.038(2) Uani 0.39(3) 1 d . . P A 2
H1A H 0.658509 0.557264 0.196481 0.057 Uiso 0.39(3) 1 calc GR . P A 2
H1B H 0.543064 0.663780 0.176522 0.057 Uiso 0.39(3) 1 calc GR . P A 2
H1C H 0.669484 0.613054 0.103696 0.057 Uiso 0.39(3) 1 calc GR . P A 2
C42 C 0.5979(9) 0.4391(3) 0.0986(5) 0.053(2) Uani 0.63(2) 1 d . . P A 2
H2A H 0.655337 0.454460 0.044293 0.080 Uiso 0.63(2) 1 calc GR . P A 2
H2B H 0.529918 0.409956 0.091638 0.080 Uiso 0.63(2) 1 calc GR . P A 2
H2C H 0.656633 0.388736 0.133258 0.080 Uiso 0.63(2) 1 calc GR . P A 2
C41b C 0.6560(16) 0.5571(13) 0.1457(4) 0.060(3) Uani 0.61(3) 1 d . . P A 1
H3A H 0.709723 0.571610 0.089839 0.090 Uiso 0.61(3) 1 calc GR . P A 1
H3B H 0.711831 0.495107 0.174031 0.090 Uiso 0.61(3) 1 calc GR . P A 1
H3C H 0.630558 0.616678 0.176914 0.090 Uiso 0.61(3) 1 calc GR . P A 1
C42b C 0.5578(13) 0.4622(17) 0.0791(7) 0.064(4) Uani 0.37(2) 1 d . . P A 1
H5A H 0.621434 0.480646 0.028541 0.096 Uiso 0.37(2) 1 calc GR . P A 1
H5B H 0.472900 0.464086 0.065491 0.096 Uiso 0.37(2) 1 calc GR . P A 1
H5C H 0.601775 0.392133 0.103258 0.096 Uiso 0.37(2) 1 calc GR . P A 1

loop_
_atom_site_aniso_label
_atom_site_aniso_U_11
_atom_site_aniso_U_22
_atom_site_aniso_U_33
_atom_site_aniso_U_23
_atom_site_aniso_U_13
_atom_site_aniso_U_12
Ce1 0.01584(4) 0.01353(4) 0.01319(4) -0.00111(3) -0.00373(3) -0.00388(3)
Cl1 0.02139(17) 0.0278(2) 0.02359(19) -0.00398(15) 0.00199(14) -0.00350(15)
O1 0.0369(7) 0.0230(6) 0.0186(5) 0.0012(5) -0.0122(5) -0.0090(5)
N2 0.0202(6) 0.0129(5) 0.0149(5) 0.0006(4) -0.0063(4) -0.0045(4)
N1 0.0175(5) 0.0171(6) 0.0164(6) -0.0011(4) -0.0057(4) -0.0061(4)
C18 0.0168(6) 0.0149(6) 0.0144(6) -0.0027(5) -0.0031(5) -0.0038(5)
C12 0.0139(6) 0.0176(7) 0.0203(7) -0.0037(5) -0.0018(5) -0.0052(5)
C2 0.0159(6) 0.0165(6) 0.0148(6) 0.0003(5) -0.0008(5) -0.0035(5)
C13 0.0194(6) 0.0148(6) 0.0159(6) -0.0026(5) -0.0057(5) -0.0036(5)
C31 0.0248(7) 0.0140(6) 0.0179(7) 0.0008(5) -0.0091(5) -0.0061(5)
C19 0.0208(7) 0.0197(7) 0.0186(7) -0.0020(5) -0.0062(5) -0.0088(6)
C5 0.0162(6) 0.0170(6) 0.0198(7) -0.0012(5) -0.0074(5) -0.0031(5)
C1 0.0166(6) 0.0137(6) 0.0144(6) 0.0013(5) -0.0040(5) -0.0034(5)
C7 0.0146(6) 0.0148(6) 0.0190(7) -0.0008(5) -0.0025(5) -0.0045(5)
C6 0.0158(6) 0.0136(6) 0.0189(7) -0.0005(5) -0.0057(5) -0.0011(5)
C3 0.0198(6) 0.0159(6) 0.0130(6) -0.0017(5) -0.0016(5) -0.0029(5)
C17 0.0253(7) 0.0155(6) 0.0195(7) -0.0028(5) -0.0049(6) -0.0068(6)
C11 0.0223(7) 0.0215(7) 0.0285(8) -0.0039(6) -0.0063(6) -0.0097(6)
C4 0.0189(6) 0.0153(6) 0.0129(6) 0.0001(5) -0.0061(5) -0.0039(5)
O2 0.0374(9) 0.0334(9) 0.0875(15) -0.0054(9) -0.0141(9) -0.0121(7)
C8 0.0197(7) 0.0172(7) 0.0242(8) 0.0007(6) -0.0037(6) -0.0050(5)
C24 0.0223(7) 0.0183(7) 0.0258(8) -0.0021(6) -0.0112(6) -0.0069(6)
C23 0.0352(9) 0.0248(8) 0.0358(10) 0.0006(7) -0.0235(8) -0.0091(7)
C20 0.0266(8) 0.0282(8) 0.0207(7) -0.0061(6) -0.0045(6) -0.0116(7)
C14 0.0303(8) 0.0211(7) 0.0226(8) -0.0034(6) -0.0140(6) -0.0051(6)
C33 0.0362(9) 0.0166(7) 0.0331(9) 0.0008(7) -0.0161(8) -0.0020(7)
C37 0.0284(8) 0.0288(9) 0.0205(8) 0.0032(6) -0.0040(6) -0.0129(7)
C32 0.0275(8) 0.0149(7) 0.0236(8) 0.0001(6) -0.0092(6) -0.0032(6)
C16 0.0269(8) 0.0202(7) 0.0272(8) -0.0085(6) -0.0064(6) -0.0089(6)
C9 0.0246(8) 0.0153(7) 0.0347(9) 0.0006(6) -0.0041(7) -0.0061(6)
C46 0.0446(11) 0.0227(9) 0.0385(11) 0.0017(8) -0.0254(9) -0.0063(8)
C10 0.0257(8) 0.0188(7) 0.0362(10) -0.0045(7) -0.0037(7) -0.0102(6)
C34 0.0470(11) 0.0198(8) 0.0312(9) 0.0085(7) -0.0218(8) -0.0101(8)
C36 0.0315(8) 0.0184(7) 0.0199(7) 0.0041(6) -0.0101(6) -0.0093(6)
C30 0.0243(8) 0.0328(10) 0.0312(9) -0.0057(8) -0.0021(7) -0.0061(7)
C21 0.0424(11) 0.0394(11) 0.0225(8) -0.0074(8) -0.0102(7) -0.0186(9)
C25 0.0276(8) 0.0321(9) 0.0282(9) -0.0123(7) -0.0008(7) -0.0094(7)
C28 0.0185(7) 0.0238(8) 0.0314(9) -0.0076(7) -0.0105(6) -0.0018(6)
C43 0.0530(13) 0.0386(11) 0.0187(8) -0.0021(7) -0.0093(8) -0.0206(10)
C40 0.0266(8) 0.0200(8) 0.0280(9) -0.0004(6) -0.0042(7) -0.0004(6)
C22 0.0504(12) 0.0366(11) 0.0282(9) 0.0013(8) -0.0238(9) -0.0194(9)
C39 0.0376(10) 0.0443(12) 0.0315(10) 0.0028(9) -0.0080(8) -0.0227(9)
C38 0.0421(11) 0.0358(11) 0.0254(9) -0.0006(8) -0.0002(8) -0.0171(9)
C35 0.0420(10) 0.0262(9) 0.0220(8) 0.0102(7) -0.0146(7) -0.0148(8)
C27 0.0406(11) 0.0312(10) 0.0494(13) -0.0160(10) -0.0062(10) -0.0108(9)
C29 0.0227(8) 0.0288(10) 0.0532(13) -0.0079(9) -0.0132(8) 0.0004(7)
C15 0.0315(9) 0.0237(8) 0.0299(9) -0.0082(7) -0.0152(7) -0.0073(7)
C45 0.0716(17) 0.0363(12) 0.0446(13) 0.0176(10) -0.0410(13) -0.0251(11)
C48 0.0400(13) 0.0632(18) 0.0626(17) -0.0327(15) -0.0126(12) -0.0055(12)
C26 0.0353(11) 0.0479(13) 0.0370(11) -0.0159(10) 0.0073(9) -0.0162(10)
C44 0.084(2) 0.0588(16) 0.0272(11) 0.0164(10) -0.0249(12) -0.0402(15)
C49 0.0543(15) 0.0333(12) 0.0598(17) -0.0030(11) -0.0152(13) -0.0094(11)
C50 0.0482(15) 0.0459(16) 0.099(3) -0.0178(16) -0.0108(16) -0.0170(13)
C47 0.0585(18) 0.078(2) 0.072(2) 0.0074(17) -0.0189(15) -0.0417(17)
C41 0.045(5) 0.046(5) 0.028(4) 0.002(3) -0.001(3) -0.030(4)
C42 0.056(4) 0.0205(19) 0.055(4) -0.0132(18) 0.033(3) -0.0092(19)
C41b 0.076(6) 0.097(7) 0.033(2) -0.018(3) 0.008(3) -0.069(6)
C42b 0.043(5) 0.146(12) 0.027(4) -0.029(6) 0.000(3) -0.054(6)

loop_
_atom_type_symbol
_atom_type_description
_atom_type_scat_dispersion_real
_atom_type_scat_dispersion_imag
_atom_type_scat_source
C C 0.0033 0.0016 'International Tables Vol C Tables 4.2.6.8 and 6.1.1.4'
H H 0.0000 0.0000 'International Tables Vol C Tables 4.2.6.8 and 6.1.1.4'
Ce Ce -0.2486 2.6331 'International Tables Vol C Tables 4.2.6.8 and 6.1.1.4'
Cl Cl 0.1484 0.1585 'International Tables Vol C Tables 4.2.6.8 and 6.1.1.4'
N N 0.0061 0.0033 'International Tables Vol C Tables 4.2.6.8 and 6.1.1.4'
O O 0.0106 0.0060 'International Tables Vol C Tables 4.2.6.8 and 6.1.1.4'

loop_
_geom_angle_atom_site_label_1
_geom_angle_atom_site_label_2
_geom_angle_atom_site_label_3
_geom_angle
_geom_angle_site_symmetry_1
_geom_angle_site_symmetry_3
_geom_angle_publ_flag
Cl1 Ce1 C2 123.81(3) . . ?
Cl1 Ce1 C5 74.28(3) . . ?
Cl1 Ce1 C1 100.36(3) . . ?
Cl1 Ce1 C6 76.94(3) . . ?
Cl1 Ce1 C3 120.90(3) . . ?
Cl1 Ce1 C4 95.13(3) . . ?
O1 Ce1 Cl1 88.05(3) . . ?
O1 Ce1 N1 91.53(4) . . ?
O1 Ce1 C2 145.56(4) . . ?
O1 Ce1 C5 159.38(4) . . ?
O1 Ce1 C1 150.06(4) . . ?
O1 Ce1 C6 157.82(4) . . ?
O1 Ce1 C3 146.55(4) . . ?
O1 Ce1 C4 152.37(4) . . ?
N2 Ce1 Cl1 97.16(3) . . ?
N2 Ce1 O1 92.64(4) . . ?
N2 Ce1 N1 156.15(4) . . ?
N2 Ce1 C2 95.51(4) . . ?
N2 Ce1 C5 79.41(4) . . ?
N2 Ce1 C1 114.41(4) . . ?
N2 Ce1 C6 105.22(4) . . ?
N2 Ce1 C3 69.07(4) . . ?
N2 Ce1 C4 59.72(4) . . ?
N1 Ce1 Cl1 106.45(3) . . ?
N1 Ce1 C2 68.65(4) . . ?
N1 Ce1 C5 103.45(4) . . ?
N1 Ce1 C1 58.53(4) . . ?
N1 Ce1 C6 77.49(4) . . ?
N1 Ce1 C3 95.22(4) . . ?
N1 Ce1 C4 113.62(4) . . ?
C2 Ce1 C5 54.86(4) . . ?
C2 Ce1 C1 27.15(4) . . ?
C2 Ce1 C6 46.93(4) . . ?
C2 Ce1 C4 47.97(4) . . ?
C5 Ce1 C6 26.46(4) . . ?
C1 Ce1 C5 47.16(4) . . ?
C1 Ce1 C6 26.50(4) . . ?
C3 Ce1 C2 26.84(4) . . ?
C3 Ce1 C5 47.11(4) . . ?
C3 Ce1 C1 47.80(4) . . ?
C3 Ce1 C6 54.87(4) . . ?
C3 Ce1 C4 27.37(4) . . ?
C4 Ce1 C5 26.65(4) . . ?
C4 Ce1 C1 56.11(4) . . ?
C4 Ce1 C6 47.30(4) . . ?
C46 O1 Ce1 124.12(11) . . ?
C46 O1 C43 108.75(15) . . ?
C43 O1 Ce1 126.89(12) . . ?
C18 N2 Ce1 131.20(10) . . ?
C18 N2 C31 113.98(13) . . ?
C31 N2 Ce1 114.54(9) . . ?
C12 N1 Ce1 132.65(10) . . ?
C12 N1 C19 115.87(13) . . ?
C19 N1 Ce1 110.57(9) . . ?
N2 C18 C13 118.85(14) . . ?
N2 C18 C17 124.76(14) . . ?
C17 C18 C13 116.37(14) . . ?
N1 C12 C7 118.74(14) . . ?
N1 C12 C11 124.95(15) . . ?
C11 C12 C7 116.30(15) . . ?
C1 C2 Ce1 77.52(8) . . ?
C3 C2 Ce1 76.11(9) . . ?
C3 C2 C1 120.69(14) . . ?
C18 C13 C4 116.67(13) . . ?
C14 C13 C18 121.45(15) . . ?
C14 C13 C4 121.87(14) . . ?
C32 C31 N2 118.94(14) . . ?
C36 C31 N2 120.99(14) . . ?
C36 C31 C32 120.07(15) . . ?
C24 C19 N1 118.97(14) . . ?
C20 C19 N1 121.19(14) . . ?
C20 C19 C24 119.81(15) . . ?
C6 C5 Ce1 77.18(9) . . ?
C4 C5 Ce1 74.24(8) . . ?
C4 C5 C6 120.83(14) . . ?
C2 C1 Ce1 75.33(8) . . ?
C2 C1 C7 120.30(13) . . ?
C7 C1 Ce1 111.80(9) . . ?
C6 C1 Ce1 78.52(9) . . ?
C6 C1 C2 118.53(14) . . ?
C6 C1 C7 120.96(13) . . ?
C12 C7 C1 115.91(13) . . ?
C8 C7 C12 121.14(15) . . ?
C8 C7 C1 122.94(14) . . ?
C5 C6 Ce1 76.35(9) . . ?
C1 C6 Ce1 74.99(8) . . ?
C1 C6 C5 120.74(14) . . ?
C2 C3 Ce1 77.05(9) . . ?
C2 C3 C4 120.68(14) . . ?
C4 C3 Ce1 76.80(8) . . ?
C16 C17 C18 121.17(15) . . ?
C10 C11 C12 121.66(17) . . ?
C13 C4 Ce1 110.45(9) . . ?
C5 C4 Ce1 79.11(9) . . ?
C5 C4 C13 121.25(14) . . ?
C5 C4 C3 118.42(14) . . ?
C3 C4 Ce1 75.83(9) . . ?
C3 C4 C13 120.11(13) . . ?
C48 O2 C49 108.6(2) . . ?
C9 C8 C7 120.95(16) . . ?
C19 C24 C28 120.56(14) . . ?
C23 C24 C19 118.81(17) . . ?
C23 C24 C28 120.45(16) . . ?
C22 C23 C24 121.08(18) . . ?
C19 C20 C25 122.62(16) . . ?
C21 C20 C19 118.65(17) . . ?
C21 C20 C25 118.70(17) . . ?
C13 C14 C15 120.96(16) . . ?
C34 C33 C32 120.79(18) . . ?
C36 C37 C39 110.27(17) . . ?
C36 C37 C38 113.17(16) . . ?
C38 C37 C39 108.82(16) . . ?
C31 C32 C40 121.30(14) . . ?
C33 C32 C31 119.17(17) . . ?
C33 C32 C40 119.53(16) . . ?
C15 C16 C17 121.51(16) . . ?
C10 C9 C8 118.65(16) . . ?
O1 C46 C45 105.60(19) . . ?
C11 C10 C9 121.15(17) . . ?
C35 C34 C33 119.86(17) . . ?
C31 C36 C37 122.75(14) . . ?
C35 C36 C31 118.18(17) . . ?
C35 C36 C37 118.96(16) . . ?
C22 C21 C20 121.31(19) . . ?
C20 C25 C27 111.12(17) . . ?
C26 C25 C20 112.36(18) . . ?
C26 C25 C27 109.20(17) . . ?
C24 C28 C30 109.54(15) . . ?
C24 C28 C29 114.62(16) . . ?
C29 C28 C30 108.52(16) . . ?
O1 C43 C44 104.15(19) . . ?
C32 C40 C41b 114.6(3) . . ?
C41 C40 C32 106.1(5) . . ?
C41 C40 C42 119.3(7) . . ?
C42 C40 C32 110.5(2) . . ?
C42b C40 C32 115.5(6) . . ?
C42b C40 C41b 110.4(7) . . ?
C23 C22 C21 119.91(17) . . ?
C34 C35 C36 121.77(18) . . ?
C16 C15 C14 118.37(16) . . ?
C44 C45 C46 102.62(18) . . ?
O2 C48 C47 110.6(2) . . ?
C43 C44 C45 101.67(19) . . ?
C50 C49 O2 108.8(3) . . ?

loop_
_geom_bond_atom_site_label_1
_geom_bond_atom_site_label_2
_geom_bond_distance
_geom_bond_site_symmetry_2
_geom_bond_publ_flag
Ce1 Cl1 2.6377(4) . ?
Ce1 O1 2.4863(12) . ?
Ce1 N2 2.4713(13) . ?
Ce1 N1 2.5032(13) . ?
Ce1 C2 2.9886(15) . ?
Ce1 C5 3.0501(15) . ?
Ce1 C1 3.0164(14) . ?
Ce1 C6 3.0604(15) . ?
Ce1 C3 2.9769(15) . ?
Ce1 C4 2.9893(15) . ?
O1 C46 1.466(2) . ?
O1 C43 1.466(2) . ?
N2 C18 1.389(2) . ?
N2 C31 1.4354(19) . ?
N1 C12 1.382(2) . ?
N1 C19 1.433(2) . ?
C18 C13 1.419(2) . ?
C18 C17 1.412(2) . ?
C12 C7 1.420(2) . ?
C12 C11 1.413(2) . ?
C2 C1 1.410(2) . ?
C2 C3 1.385(2) . ?
C13 C4 1.476(2) . ?
C13 C14 1.387(2) . ?
C31 C32 1.412(2) . ?
C31 C36 1.412(2) . ?
C19 C24 1.419(2) . ?
C19 C20 1.415(2) . ?
C5 C6 1.399(2) . ?
C5 C4 1.393(2) . ?
C1 C7 1.479(2) . ?
C1 C6 1.393(2) . ?
C7 C8 1.392(2) . ?
C3 C4 1.412(2) . ?
C17 C16 1.389(2) . ?
C11 C10 1.384(3) . ?
O2 C48 1.381(3) . ?
O2 C49 1.477(3) . ?
C8 C9 1.391(3) . ?
C24 C23 1.393(2) . ?
C24 C28 1.523(3) . ?
C23 C22 1.382(3) . ?
C20 C21 1.392(3) . ?
C20 C25 1.529(3) . ?
C14 C15 1.392(3) . ?
C33 C32 1.399(2) . ?
C33 C34 1.382(3) . ?
C37 C36 1.520(3) . ?
C37 C39 1.538(3) . ?
C37 C38 1.524(3) . ?
C32 C40 1.521(3) . ?
C16 C15 1.385(3) . ?
C9 C10 1.385(3) . ?
C46 C45 1.518(3) . ?
C34 C35 1.376(3) . ?
C36 C35 1.403(2) . ?
C30 C28 1.530(3) . ?
C21 C22 1.383(3) . ?
C25 C27 1.546(3) . ?
C25 C26 1.521(3) . ?
C28 C29 1.528(2) . ?
C43 C44 1.513(3) . ?
C40 C41 1.493(11) . ?
C40 C42 1.513(5) . ?
C40 C41b 1.548(9) . ?
C40 C42b 1.493(14) . ?
C45 C44 1.516(4) . ?
C48 C47 1.473(4) . ?
C49 C50 1.407(4) . ?
